data_7215789
loop_
_publ_author_name
'Nandi, Goutam'
'Thakuria, Ranjit'
'Titi, Hatem M.'
'Patra, Ranjan'
'Goldberg, Israel'

_publ_section_title
;
 Synthesis, structure, topology and magnetic properties of new
 coordination polymers based on 5(--Br/--COOH)-substituted nicotinic acid
;
_journal_issue 24
_journal_name_full CrystEngComm
_journal_page_first 5244
_journal_paper_doi 10.1039/c4ce00300d
_journal_volume 16
_journal_year 2014
_chemical_formula_moiety 'C24 H14 Br4 Co2 N4 O9'
_chemical_formula_sum 'C24 H14 Br4 Co2 N4 O9'
_chemical_formula_weight 939.85
_chemical_name_systematic
; 
 ? 
;
_space_group_IT_number 14
_symmetry_cell_setting monoclinic
_symmetry_space_group_name_Hall '-P 2yn'
_symmetry_space_group_name_H-M 'P 1 21/n 1'
_atom_sites_solution_hydrogens geom
_atom_sites_solution_primary direct
_atom_sites_solution_secondary difmap
_audit_creation_method SHELXL-97
_cell_angle_alpha 90.00
_cell_angle_beta 118.306(2)
_cell_angle_gamma 90.00
_cell_formula_units_Z 4
_cell_length_a 14.2109(5)
_cell_length_b 17.6868(6)
_cell_length_c 14.2110(5)
_cell_measurement_reflns_used 4638
_cell_measurement_temperature 110(2)
_cell_measurement_theta_max 25.00
_cell_measurement_theta_min 1.67
_cell_volume 3144.8(2)
_computing_cell_refinement 'Saint, Bruker-AXS'
_computing_data_collection 'Apex2, Bruker-AXS'
_computing_data_reduction 'Saint, Bruker-AXS'
_computing_structure_refinement 'SHELXL-97 (Sheldrick, 2008)'
_computing_structure_solution 'SHELXTL-2013 (Sheldrick, 2008)'
_diffrn_ambient_temperature 110(2)
_diffrn_detector_area_resol_mean 1.75
_diffrn_measured_fraction_theta_full 0.999
_diffrn_measured_fraction_theta_max 0.999
_diffrn_measurement_device_type 'ApexDuo, Bruker-AXS'
_diffrn_measurement_method '1 deg. \f and \w scans'
_diffrn_radiation_monochromator graphite
_diffrn_radiation_source 'fine-focus sealed tube'
_diffrn_radiation_type MoK\a
_diffrn_radiation_wavelength 0.71073
_diffrn_reflns_av_R_equivalents 0.0390
_diffrn_reflns_av_sigmaI/netI 0.0348
_diffrn_reflns_limit_h_max 16
_diffrn_reflns_limit_h_min -16
_diffrn_reflns_limit_k_max 20
_diffrn_reflns_limit_k_min -20
_diffrn_reflns_limit_l_max 16
_diffrn_reflns_limit_l_min -16
_diffrn_reflns_number 24928
_diffrn_reflns_theta_full 25.00
_diffrn_reflns_theta_max 25.00
_diffrn_reflns_theta_min 1.67
_diffrn_standards_number 0
_exptl_absorpt_coefficient_mu 6.191
_exptl_absorpt_correction_T_max 0.4020
_exptl_absorpt_correction_T_min 0.3067
_exptl_absorpt_correction_type multi-scan
_exptl_absorpt_process_details 'Sadabs, Bruker-AXS'
_exptl_crystal_colour magenta
_exptl_crystal_density_diffrn 1.985
_exptl_crystal_density_method 'not measured'
_exptl_crystal_description prism
_exptl_crystal_F_000 1808
_exptl_crystal_size_max 0.25
_exptl_crystal_size_mid 0.20
_exptl_crystal_size_min 0.18
_platon_squeeze_details
;
;
_refine_diff_density_max 1.077
_refine_diff_density_min -1.902
_refine_diff_density_rms 0.126
_refine_ls_extinction_method none
_refine_ls_goodness_of_fit_ref 1.089
_refine_ls_hydrogen_treatment constr
_refine_ls_matrix_type full
_refine_ls_number_parameters 416
_refine_ls_number_reflns 5517
_refine_ls_number_restraints 0
_refine_ls_restrained_S_all 1.089
_refine_ls_R_factor_all 0.0463
_refine_ls_R_factor_gt 0.0373
_refine_ls_shift/su_max 0.001
_refine_ls_shift/su_mean 0.000
_refine_ls_structure_factor_coef Fsqd
_refine_ls_weighting_details 'calc w=1/[\s^2^(Fo^2^)+(0.0550P)^2^+9.3021P] where P=(Fo^2^+2Fc^2^)/3'
_refine_ls_weighting_scheme calc
_refine_ls_wR_factor_gt 0.1034
_refine_ls_wR_factor_ref 0.1068
_reflns_number_gt 4638
_reflns_number_total 5517
_reflns_threshold_expression >2sigma(I)
_cod_data_source_file c4ce00300d1.cif
_cod_data_source_block gt21sq
_cod_depositor_comments 'Adding full bibliography for 7215786--7215794.cif.'
_cod_original_cell_volume 3144.77(19)
_cod_original_sg_symbol_H-M 'P 21/n'
_cod_database_code 7215789

loop_
_symmetry_equiv_pos_as_xyz
'x, y, z'
'-x+1/2, y+1/2, -z+1/2'
'-x, -y, -z'
'x-1/2, -y-1/2, z-1/2'

loop_
_atom_site_label
_atom_site_type_symbol
_atom_site_fract_x
_atom_site_fract_y
_atom_site_fract_z
_atom_site_U_iso_or_equiv
_atom_site_adp_type
_atom_site_occupancy
_atom_site_symmetry_multiplicity
_atom_site_calc_flag
_atom_site_refinement_flags
_atom_site_disorder_assembly
_atom_site_disorder_group
Br2 Br 0.99096(5) 0.59976(4) 1.18273(6) 0.04004(19) Uani 1 1 d . . .
Br1A Br 0.8752(18) 0.1764(16) 0.6209(10) 0.075(4) Uani 0.209(19) 1 d P A 1
Br3A Br 0.2453(18) 0.0961(14) 0.8893(12) 0.072(5) Uani 0.209(19) 1 d P A 1
Br4A Br 0.0793(11) 0.3855(7) 0.2039(9) 0.074(5) Uani 0.209(19) 1 d P A 1
Br1B Br 0.8906(2) 0.19308(13) 0.6165(2) 0.0237(6) Uani 0.791(19) 1 d P A 2
Br3B Br 0.2167(3) 0.11413(16) 0.8984(2) 0.0353(5) Uani 0.791(19) 1 d P A 2
Br4B Br 0.07246(17) 0.38094(12) 0.20708(16) 0.0199(6) Uani 0.791(19) 1 d P A 2
C1 C 0.8036(4) 0.2858(2) 0.8670(3) 0.0085(9) Uani 1 1 d . A .
H1 H 0.7860 0.3074 0.9179 0.010 Uiso 1 1 calc R . .
C2 C 0.8903(4) 0.2367(2) 0.9036(3) 0.0077(9) Uani 1 1 d . . .
C3 C 0.9168(4) 0.2057(3) 0.8291(4) 0.0131(10) Uani 1 1 d . A .
H3 H 0.9750 0.1716 0.8504 0.016 Uiso 1 1 calc R . .
C4 C 0.8555(4) 0.2263(3) 0.7231(4) 0.0164(11) Uani 1 1 d . . .
C5 C 0.7699(4) 0.2745(3) 0.6927(4) 0.0134(10) Uani 1 1 d . A .
H5 H 0.7282 0.2869 0.6192 0.016 Uiso 1 1 calc R . .
C6 C 0.6377(4) 0.5381(2) 1.0522(3) 0.0108(9) Uani 1 1 d . . .
H6 H 0.5630 0.5295 1.0222 0.013 Uiso 1 1 calc R . .
C7 C 0.6907(4) 0.5074(3) 1.0006(4) 0.0177(11) Uani 1 1 d . . .
C8 C 0.7975(4) 0.5243(3) 1.0382(4) 0.0229(12) Uani 1 1 d . . .
H8 H 0.8360 0.5055 1.0037 0.028 Uiso 1 1 calc R . .
C9 C 0.8462(4) 0.5697(3) 1.1282(4) 0.0269(12) Uani 1 1 d . . .
C10 C 0.7897(4) 0.5962(3) 1.1786(4) 0.0218(12) Uani 1 1 d . . .
H10 H 0.8253 0.6270 1.2405 0.026 Uiso 1 1 calc R . .
C11 C 0.2449(4) 0.2672(3) 0.6533(3) 0.0106(9) Uani 1 1 d . A .
H11 H 0.2506 0.3005 0.6038 0.013 Uiso 1 1 calc R . .
C12 C 0.1638(4) 0.2138(2) 0.6138(3) 0.0105(10) Uani 1 1 d . . .
C13 C 0.1559(4) 0.1644(3) 0.6862(4) 0.0165(11) Uani 1 1 d . A .
H13 H 0.1024 0.1263 0.6633 0.020 Uiso 1 1 calc R . .
C14 C 0.2292(4) 0.1734(3) 0.7924(4) 0.0231(12) Uani 1 1 d . . .
C15 C 0.3068(4) 0.2281(3) 0.8262(4) 0.0171(11) Uani 1 1 d . A .
H15 H 0.3553 0.2330 0.9002 0.021 Uiso 1 1 calc R . .
C16 C 0.3598(4) 0.5204(2) 0.4473(3) 0.0086(9) Uani 1 1 d . A .
H16 H 0.4215 0.5478 0.4956 0.010 Uiso 1 1 calc R . .
C17 C 0.3232(4) 0.4618(2) 0.4872(3) 0.0079(9) Uani 1 1 d . . .
C18 C 0.2346(4) 0.4203(3) 0.4167(4) 0.0143(10) Uani 1 1 d . A .
H18 H 0.2073 0.3802 0.4412 0.017 Uiso 1 1 calc R . .
C19 C 0.1875(4) 0.4394(3) 0.3095(4) 0.0154(10) Uani 1 1 d . . .
C20 C 0.2278(4) 0.4987(3) 0.2757(4) 0.0137(10) Uani 1 1 d . A .
H20 H 0.1946 0.5107 0.2017 0.016 Uiso 1 1 calc R . .
C21 C 0.9533(4) 0.2203(2) 1.0220(3) 0.0095(10) Uani 1 1 d . . .
C23 C 0.3871(4) 0.4423(2) 0.6041(3) 0.0122(9) Uani 1 1 d . A .
C27 C 0.6267(4) 0.4618(2) 0.9002(3) 0.0100(10) Uani 1 1 d . A .
C55 C 0.0880(4) 0.2130(2) 0.4955(3) 0.0088(9) Uani 1 1 d . . .
Co1 Co 0.60970(5) 0.38063(3) 0.70946(4) 0.00652(15) Uani 1 1 d . . .
Co2 Co 0.42037(5) 0.37041(3) 0.80469(4) 0.00686(15) Uani 1 1 d . . .
N1 N 0.7435(3) 0.3045(2) 0.7639(3) 0.0088(8) Uani 1 1 d . . .
N2 N 0.6856(3) 0.5794(2) 1.1422(3) 0.0185(9) Uani 1 1 d . . .
N3 N 0.3154(3) 0.2747(2) 0.7565(3) 0.0101(8) Uani 1 1 d . . .
N4 N 0.3115(3) 0.5398(2) 0.3435(3) 0.0094(8) Uani 1 1 d . . .
O1 O 0.6791(2) 0.43155(17) 0.8593(2) 0.0099(7) Uani 1 1 d . . .
O2 O 0.5282(3) 0.45879(17) 0.8678(2) 0.0111(7) Uani 1 1 d . . .
O3 O 0.3393(2) 0.41201(16) 0.6495(2) 0.0089(6) Uani 1 1 d . . .
O4 O 0.4849(2) 0.45701(17) 0.6449(2) 0.0096(7) Uani 1 1 d . . .
O5 O 0.9224(3) 0.25411(18) 1.0797(2) 0.0134(7) Uani 1 1 d . . .
O6 O 1.0298(2) 0.17425(17) 1.0533(2) 0.0106(7) Uani 1 1 d . . .
O7 O 0.1127(3) 0.25483(18) 0.4392(2) 0.0180(8) Uani 1 1 d . . .
O8 O 0.0071(2) 0.17165(17) 0.4626(2) 0.0108(7) Uani 1 1 d . . .
O9 O 0.5225(2) 0.31086(17) 0.7587(2) 0.0120(7) Uani 1 1 d . . .
H9A H 0.5624 0.2926 0.8104 0.009 Uiso 1 1 d R A .
H9B H 0.4946 0.2879 0.7065 0.013 Uiso 1 1 d R . .

loop_
_atom_site_aniso_label
_atom_site_aniso_U_11
_atom_site_aniso_U_22
_atom_site_aniso_U_33
_atom_site_aniso_U_23
_atom_site_aniso_U_13
_atom_site_aniso_U_12
Br2 0.0193(3) 0.0444(4) 0.0534(4) -0.0218(3) 0.0147(3) -0.0094(3)
Br1A 0.099(8) 0.081(9) 0.040(3) 0.017(5) 0.023(5) 0.052(6)
Br3A 0.056(7) 0.074(8) 0.042(4) 0.033(4) -0.013(3) -0.031(6)
Br4A 0.080(8) 0.055(5) 0.035(5) 0.009(3) -0.016(4) -0.051(5)
Br1B 0.0294(9) 0.0325(9) 0.0115(7) 0.0008(5) 0.0115(5) 0.0138(9)
Br3B 0.0433(12) 0.0419(8) 0.0122(5) 0.0046(5) 0.0064(6) -0.0265(7)
Br4B 0.0198(9) 0.0177(8) 0.0107(8) 0.0013(5) -0.0021(6) -0.0107(6)
C1 0.010(2) 0.008(2) 0.007(2) -0.0016(17) 0.0036(19) -0.0034(18)
C2 0.006(2) 0.010(2) 0.004(2) 0.0008(17) 0.0005(18) -0.0027(18)
C3 0.008(2) 0.014(2) 0.013(2) 0.0002(19) 0.002(2) 0.0047(19)
C4 0.020(3) 0.019(2) 0.009(2) -0.0024(19) 0.006(2) 0.007(2)
C5 0.015(3) 0.018(2) 0.005(2) 0.0010(18) 0.0033(19) 0.003(2)
C6 0.009(2) 0.011(2) 0.012(2) -0.0001(18) 0.0042(19) -0.0019(18)
C7 0.010(3) 0.025(3) 0.014(2) -0.007(2) 0.003(2) 0.001(2)
C8 0.021(3) 0.024(3) 0.023(3) -0.006(2) 0.010(2) 0.001(2)
C9 0.023(3) 0.026(3) 0.028(3) -0.004(2) 0.009(2) -0.001(2)
C10 0.016(3) 0.022(3) 0.022(3) -0.008(2) 0.004(2) 0.002(2)
C11 0.014(3) 0.012(2) 0.007(2) 0.0003(17) 0.0056(19) 0.0017(19)
C12 0.012(3) 0.010(2) 0.009(2) -0.0022(17) 0.005(2) -0.0005(19)
C13 0.017(3) 0.016(2) 0.014(2) -0.0006(19) 0.005(2) -0.006(2)
C14 0.027(3) 0.025(3) 0.011(2) 0.007(2) 0.004(2) -0.012(2)
C15 0.018(3) 0.022(3) 0.006(2) 0.0014(19) 0.001(2) -0.007(2)
C16 0.005(2) 0.010(2) 0.010(2) -0.0016(17) 0.0025(18) 0.0012(18)
C17 0.007(2) 0.007(2) 0.009(2) 0.0007(17) 0.0040(19) 0.0033(18)
C18 0.017(3) 0.009(2) 0.015(2) 0.0053(19) 0.006(2) 0.002(2)
C19 0.012(3) 0.013(2) 0.012(2) -0.0013(19) -0.002(2) -0.005(2)
C20 0.013(3) 0.015(2) 0.010(2) 0.0019(18) 0.003(2) 0.001(2)
C21 0.012(3) 0.007(2) 0.008(2) 0.0021(17) 0.0033(19) -0.0043(19)
C23 0.011(3) 0.014(2) 0.010(2) -0.0019(17) 0.004(2) 0.0044(18)
C27 0.012(3) 0.007(2) 0.010(2) 0.0012(17) 0.004(2) -0.0016(19)
C55 0.010(2) 0.011(2) 0.006(2) -0.0023(17) 0.0038(19) 0.0004(19)
Co1 0.0063(3) 0.0082(3) 0.0032(3) 0.0008(2) 0.0007(2) 0.0013(2)
Co2 0.0063(3) 0.0092(3) 0.0031(3) -0.0017(2) 0.0007(2) -0.0005(2)
N1 0.010(2) 0.0094(18) 0.0049(18) 0.0003(14) 0.0015(16) 0.0001(16)
N2 0.012(2) 0.028(2) 0.010(2) -0.0070(17) 0.0013(17) 0.0039(19)
N3 0.009(2) 0.0124(19) 0.0070(18) -0.0017(15) 0.0027(16) -0.0011(16)
N4 0.008(2) 0.0106(18) 0.0087(18) -0.0004(15) 0.0029(16) 0.0014(16)
O1 0.0082(16) 0.0132(15) 0.0061(14) -0.0016(12) 0.0017(13) 0.0020(13)
O2 0.0083(18) 0.0148(16) 0.0080(15) -0.0044(13) 0.0019(13) -0.0005(13)
O3 0.0076(17) 0.0094(15) 0.0081(15) 0.0011(12) 0.0024(13) -0.0020(13)
O4 0.0078(18) 0.0113(15) 0.0078(15) 0.0030(12) 0.0021(13) 0.0004(13)
O5 0.0153(18) 0.0167(17) 0.0080(15) 0.0014(13) 0.0054(14) 0.0045(14)
O6 0.0101(17) 0.0120(16) 0.0054(15) 0.0008(12) 0.0001(13) 0.0015(14)
O7 0.024(2) 0.0217(18) 0.0051(15) -0.0028(13) 0.0044(15) -0.0108(15)
O8 0.0071(17) 0.0163(16) 0.0059(15) -0.0011(12) 0.0006(13) -0.0037(14)
O9 0.0093(17) 0.0123(15) 0.0086(14) -0.0007(12) -0.0015(13) 0.0008(13)

loop_
_atom_type_symbol
_atom_type_description
_atom_type_scat_dispersion_real
_atom_type_scat_dispersion_imag
_atom_type_scat_source
C C 0.0033 0.0016 'International Tables Vol C Tables 4.2.6.8 and 6.1.1.4'
N N 0.0061 0.0033 'International Tables Vol C Tables 4.2.6.8 and 6.1.1.4'
O O 0.0106 0.0060 'International Tables Vol C Tables 4.2.6.8 and 6.1.1.4'
Co Co 0.3494 0.9721 'International Tables Vol C Tables 4.2.6.8 and 6.1.1.4'
Br Br -0.2901 2.4595 'International Tables Vol C Tables 4.2.6.8 and 6.1.1.4'
H H 0.0000 0.0000 'International Tables Vol C Tables 4.2.6.8 and 6.1.1.4'

loop_
_geom_angle_atom_site_label_1
_geom_angle_atom_site_label_2
_geom_angle_atom_site_label_3
_geom_angle
_geom_angle_site_symmetry_1
_geom_angle_site_symmetry_3
N1 C1 C2 123.7(4) . .
C1 C2 C3 118.1(4) . .
C1 C2 C21 119.3(4) . .
C3 C2 C21 122.6(4) . .
C4 C3 C2 117.8(4) . .
C5 C4 C3 120.7(4) . .
C5 C4 Br1A 119.6(5) . .
C3 C4 Br1A 118.9(6) . .
C5 C4 Br1B 118.0(4) . .
C3 C4 Br1B 121.3(4) . .
N1 C5 C4 121.9(4) . .
N2 C6 C7 124.0(4) . .
C8 C7 C6 118.9(4) . .
C8 C7 C27 122.6(4) . .
C6 C7 C27 118.3(4) . .
C7 C8 C9 117.3(5) . .
C8 C9 C10 121.0(5) . .
C8 C9 Br2 120.6(4) . .
C10 C9 Br2 118.4(4) . .
N2 C10 C9 121.7(5) . .
N3 C11 C12 124.0(4) . .
C11 C12 C13 118.1(4) . .
C11 C12 C55 118.4(4) . .
C13 C12 C55 123.5(4) . .
C14 C13 C12 116.8(4) . .
C15 C14 C13 122.0(4) . .
C15 C14 Br3A 117.4(5) . .
C13 C14 Br3A 119.0(6) . .
C15 C14 Br3B 118.1(4) . .
C13 C14 Br3B 119.7(4) . .
N3 C15 C14 121.1(4) . .
N4 C16 C17 122.8(4) . .
C18 C17 C16 118.9(4) . .
C18 C17 C23 122.7(4) . .
C16 C17 C23 118.2(4) . .
C19 C18 C17 117.7(4) . .
C18 C19 C20 120.2(4) . .
C18 C19 Br4A 123.8(6) . .
C20 C19 Br4A 115.8(6) . .
C18 C19 Br4B 120.1(4) . .
C20 C19 Br4B 119.6(4) . .
N4 C20 C19 122.3(4) . .
O5 C21 O6 126.2(4) . .
O5 C21 C2 115.4(4) . .
O6 C21 C2 118.3(4) . .
O4 C23 O3 126.9(4) . .
O4 C23 C17 114.8(4) . .
O3 C23 C17 118.2(4) . .
O2 C27 O1 128.0(4) . .
O2 C27 C7 116.0(4) . .
O1 C27 C7 116.0(4) . .
O8 C55 O7 126.2(4) . .
O8 C55 C12 117.8(4) . .
O7 C55 C12 115.9(4) . .
O4 Co1 O1 93.55(12) . .
O4 Co1 O9 90.80(12) . .
O1 Co1 O9 88.93(12) . .
O4 Co1 N4 84.04(13) . 3_666
O1 Co1 N4 90.13(13) . 3_666
O9 Co1 N4 174.69(13) . 3_666
O4 Co1 N1 174.11(13) . .
O1 Co1 N1 89.65(13) . .
O9 Co1 N1 94.20(13) . .
N4 Co1 N1 91.02(14) 3_666 .
O4 Co1 O6 85.20(12) . 4_565
O1 Co1 O6 177.09(12) . 4_565
O9 Co1 O6 88.46(11) . 4_565
N4 Co1 O6 92.36(13) 3_666 4_565
N1 Co1 O6 91.82(12) . 4_565
O2 Co2 O3 96.66(12) . .
O2 Co2 O8 82.37(12) . 4_666
O3 Co2 O8 178.36(13) . 4_666
O2 Co2 O9 91.96(12) . .
O3 Co2 O9 87.99(11) . .
O8 Co2 O9 90.71(11) 4_666 .
O2 Co2 N3 173.92(13) . .
O3 Co2 N3 89.36(13) . .
O8 Co2 N3 91.63(13) 4_666 .
O9 Co2 N3 89.06(13) . .
O2 Co2 N2 91.94(14) . 3_667
O3 Co2 N2 95.61(14) . 3_667
O8 Co2 N2 85.76(14) 4_666 3_667
O9 Co2 N2 174.35(14) . 3_667
N3 Co2 N2 86.64(15) . 3_667
C1 N1 C5 117.7(4) . .
C1 N1 Co1 122.9(3) . .
C5 N1 Co1 119.4(3) . .
C6 N2 C10 117.0(4) . .
C6 N2 Co2 115.5(3) . 3_667
C10 N2 Co2 126.3(3) . 3_667
C11 N3 C15 117.9(4) . .
C11 N3 Co2 118.4(3) . .
C15 N3 Co2 123.0(3) . .
C20 N4 C16 118.0(4) . .
C20 N4 Co1 122.6(3) . 3_666
C16 N4 Co1 118.2(3) . 3_666
C27 O1 Co1 123.9(3) . .
C27 O2 Co2 131.4(3) . .
C23 O3 Co2 122.2(3) . .
C23 O4 Co1 126.8(3) . .
C21 O6 Co1 126.3(3) . 4_666
C55 O8 Co2 124.8(3) . 4_565
Co1 O9 Co2 114.14(13) . .

loop_
_geom_bond_atom_site_label_1
_geom_bond_atom_site_label_2
_geom_bond_distance
_geom_bond_site_symmetry_2
Br2 C9 1.898(5) .
Br1A C4 1.831(12) .
Br3A C14 1.876(11) .
Br4A C19 1.827(13) .
Br1B C4 1.899(5) .
Br3B C14 1.912(5) .
Br4B C19 1.898(5) .
C1 N1 1.341(6) .
C1 C2 1.391(6) .
C2 C3 1.393(6) .
C2 C21 1.512(6) .
C3 C4 1.385(6) .
C4 C5 1.376(7) .
C5 N1 1.343(6) .
C6 N2 1.343(6) .
C6 C7 1.387(7) .
C7 C8 1.382(8) .
C7 C27 1.511(6) .
C8 C9 1.386(7) .
C9 C10 1.387(7) .
C10 N2 1.349(7) .
C11 N3 1.334(6) .
C11 C12 1.386(7) .
C12 C13 1.395(6) .
C12 C55 1.507(6) .
C13 C14 1.377(7) .
C14 C15 1.372(7) .
C15 N3 1.337(6) .
C16 N4 1.343(6) .
C16 C17 1.395(6) .
C17 C18 1.391(7) .
C17 C23 1.507(6) .
C18 C19 1.383(6) .
C19 C20 1.386(7) .
C20 N4 1.336(6) .
C21 O5 1.252(5) .
C21 O6 1.258(6) .
C23 O4 1.253(6) .
C23 O3 1.258(5) .
C27 O2 1.250(6) .
C27 O1 1.261(5) .
C55 O8 1.251(5) .
C55 O7 1.255(5) .
Co1 O4 2.066(3) .
Co1 O1 2.080(3) .
Co1 O9 2.091(3) .
Co1 N4 2.145(4) 3_666
Co1 N1 2.153(4) .
Co1 O6 2.184(3) 4_565
Co2 O2 2.072(3) .
Co2 O3 2.079(3) .
Co2 O8 2.118(3) 4_666
Co2 O9 2.131(3) .
Co2 N3 2.143(4) .
Co2 N2 2.169(4) 3_667
N2 Co2 2.169(4) 3_667
N4 Co1 2.145(4) 3_666
O6 Co1 2.184(3) 4_666
O8 Co2 2.118(3) 4_565

loop_
_platon_squeeze_void_nr
_platon_squeeze_void_average_x
_platon_squeeze_void_average_y
_platon_squeeze_void_average_z
_platon_squeeze_void_volume
_platon_squeeze_void_count_electrons
_platon_squeeze_void_content
1 0.000 0.500 0.500 143 51 ' '
2 0.500 0.000 1.000 143 51 ' '
